data_7043371
loop_
_publ_author_name
'He, Piao'
'Wu, Le'
'Wu, Jin-Ting'
'Yin, Xin'
'Gozin, Michael'
'Zhang, Jian-Guo'

_publ_section_title
;
 Alkali and alkaline earth metal salts of tetrazolone: structurally
 interesting and excellently thermostable
;
_journal_name_full 'Dalton Trans.'
_journal_paper_doi 10.1039/C7DT01179B
_journal_year 2017
_chemical_formula_moiety 'C4 H24 Ca2 N16 O14, 0.5(C2 H4 N8 O2), 0.5(H4 O2)'
_chemical_formula_sum 'C5 H28 Ca2 N20 O16'
_chemical_formula_weight 704.63
_chemical_name_systematic 'Calcium 5-oxotetrazolate pentahydrate '
_space_group_crystal_system orthorhombic
_space_group_IT_number 66
_space_group_name_Hall '-C 2 2c'
_space_group_name_H-M_alt 'C c c m'
_symmetry_space_group_name_Hall '-C 2 2c'
_symmetry_space_group_name_H-M 'C c c m'
_atom_sites_solution_hydrogens mixed
_atom_sites_solution_primary direct
_audit_creation_date 2017-04-20
_audit_creation_method
;
Olex2 1.2
(compiled 2017.03.28 svn.r3405 for OlexSys, GUI svn.r5335)
;
_audit_update_record
;
2017-05-25 deposited with the CCDC.
2017-06-16 downloaded from the CCDC.
;
_cell_angle_alpha 90
_cell_angle_beta 90
_cell_angle_gamma 90
_cell_formula_units_Z 4
_cell_length_a 14.9853(10)
_cell_length_b 24.4542(15)
_cell_length_c 6.7717(3)
_cell_measurement_reflns_used 2606
_cell_measurement_temperature 298(2)
_cell_measurement_theta_max 27.433
_cell_measurement_theta_min 2.843
_cell_volume 2481.5(3)
_computing_cell_refinement 'Bruker SMART'
_computing_data_collection 'Bruker SMART'
_computing_data_reduction 'Bruker SAINT'
_computing_molecular_graphics 'Olex2 (Dolomanov et al., 2009)'
_computing_publication_material 'Olex2 (Dolomanov et al., 2009)'
_computing_structure_refinement 'XL (Sheldrick, 2008)'
_computing_structure_solution 'ShelXS (Sheldrick, 2008)'
_diffrn_ambient_temperature 298.15
_diffrn_measured_fraction_theta_full 0.982
_diffrn_measured_fraction_theta_max 0.982
_diffrn_measurement_device_type 'CCD area detector'
_diffrn_measurement_method 'phi and omega scans'
_diffrn_radiation_type MoK\a
_diffrn_radiation_wavelength 0.71073
_diffrn_reflns_av_unetI/netI 0.0969
_diffrn_reflns_Laue_measured_fraction_full 0.982
_diffrn_reflns_Laue_measured_fraction_max 0.982
_diffrn_reflns_limit_h_max 17
_diffrn_reflns_limit_h_min -13
_diffrn_reflns_limit_k_max 29
_diffrn_reflns_limit_k_min -27
_diffrn_reflns_limit_l_max 8
_diffrn_reflns_limit_l_min -8
_diffrn_reflns_number 1171
_diffrn_reflns_point_group_measured_fraction_full 0.982
_diffrn_reflns_point_group_measured_fraction_max 0.982
_diffrn_reflns_theta_full 25.016
_diffrn_reflns_theta_max 25.016
_diffrn_reflns_theta_min 2.845
_exptl_absorpt_coefficient_mu 0.575
_exptl_absorpt_correction_T_max 0.9086
_exptl_absorpt_correction_T_min 0.8026
_exptl_absorpt_correction_type multi-scan
_exptl_absorpt_process_details sadabs
_exptl_crystal_colour white
_exptl_crystal_colour_primary white
_exptl_crystal_density_diffrn 1.886
_exptl_crystal_density_method 'not measured'
_exptl_crystal_description block
_exptl_crystal_F_000 1464
_exptl_crystal_size_max 0.4
_exptl_crystal_size_mid 0.21
_exptl_crystal_size_min 0.17
_refine_diff_density_max 1.761
_refine_diff_density_min -0.769
_refine_diff_density_rms 0.233
_refine_ls_extinction_method none
_refine_ls_goodness_of_fit_ref 1.197
_refine_ls_hydrogen_treatment constr
_refine_ls_matrix_type full
_refine_ls_number_parameters 148
_refine_ls_number_reflns 1171
_refine_ls_number_restraints 268
_refine_ls_restrained_S_all 1.091
_refine_ls_R_factor_all 0.1415
_refine_ls_R_factor_gt 0.1290
_refine_ls_shift/su_max 0.000
_refine_ls_shift/su_mean 0.000
_refine_ls_structure_factor_coef Fsqd
_refine_ls_weighting_details 'w=1/[\s^2^(Fo^2^)+(0.1272P)^2^+64.1440P] where P=(Fo^2^+2Fc^2^)/3'
_refine_ls_weighting_scheme calc
_refine_ls_wR_factor_gt 0.2995
_refine_ls_wR_factor_ref 0.3075
_reflns_Friedel_coverage 0.000
_reflns_number_gt 1000
_reflns_number_total 1171
_reflns_threshold_expression 'I > 2\s(I)'
_cod_data_source_file c7dt01179b2.cif
_cod_data_source_block 140725g
_cod_database_code 7043371
_shelx_shelxl_version_number 2014/7
_shelx_space_group_comment
;
The symmetry employed for this shelxl refinement is uniquely defined
by the following loop, which should always be used as a source of
symmetry information in preference to the above space-group names.
They are only intended as comments.
;
_shelx_estimated_absorpt_t_max 0.909
_shelx_estimated_absorpt_t_min 0.803
_olex2_refinement_description
;
1. Twinned data refinement
 Scales: 0.889(9)
 0.111(9)
2. Fixed Uiso
 At 1.2 times of:
  All N(H) groups, All O(H) groups, All O(H,H) groups
3. Restrained distances
 N12-C3 = N9-C3
 1.33 with sigma of 0.02
 N12-N11 = N9-N10
 1.33 with sigma of 0.02
4. Uiso/Uaniso restraints and constraints
All non-hydrogen atoms have similar U: within 2A with sigma of 0.01 and sigma
for terminal atoms of 0.01
All non-hydrogen atoms restrained to be isotropic: with sigma of 0.01 and sigma
for terminal atoms of 0.01
5. Others
 Fixed Sof: N9(0.25) H9(0.25) N10(0.25) N11(0.25) N12(0.25) H12(0.25) O3(0.25)
 O7(0.25) H7A(0.25) H7B(0.25) C3(0.25)
6.a Fixed occupancy and ADP/Uiso:
 H4
6.b Riding coordinates:
 N9(H9), N12(H12), O5(H5A,H5B), O6(H6A,H6B), O7(H7A,H7B)
6.c Aromatic/amide H refined with riding coordinates:
 N1(H1), N8(H8)
;
_olex2_submission_special_instructions 'No special instructions were received'

loop_
_space_group_symop_operation_xyz
'x, y, z'
'-x, -y, z'
'x, -y, -z+1/2'
'-x, y, -z+1/2'
'x+1/2, y+1/2, z'
'-x+1/2, -y+1/2, z'
'x+1/2, -y+1/2, -z+1/2'
'-x+1/2, y+1/2, -z+1/2'
'-x, -y, -z'
'x, y, -z'
'-x, y, z-1/2'
'x, -y, z-1/2'
'-x+1/2, -y+1/2, -z'
'x+1/2, y+1/2, -z'
'-x+1/2, y+1/2, z-1/2'
'x+1/2, -y+1/2, z-1/2'

loop_
_atom_site_label
_atom_site_type_symbol
_atom_site_fract_x
_atom_site_fract_y
_atom_site_fract_z
_atom_site_U_iso_or_equiv
_atom_site_adp_type
_atom_site_occupancy
_atom_site_site_symmetry_order
_atom_site_calc_flag
_atom_site_refinement_flags_posn
_atom_site_refinement_flags_adp
_atom_site_refinement_flags_occupancy
_atom_site_disorder_assembly
_atom_site_disorder_group
Ca1 Ca 0.28648(17) 0.33200(10) 0.5000 0.0153(7) Uani 1 2 d S TU P . .
N1 N 0.3914(7) 0.4711(4) 0.5000 0.016(2) Uani 1 2 d S TU P . .
H1 H 0.4437 0.4566 0.5000 0.019 Uiso 1 2 calc RS T P . .
N2 N 0.3157(7) 0.4427(4) 0.5000 0.018(2) Uani 1 2 d S TU P . .
N3 N 0.2522(8) 0.4793(5) 0.5000 0.025(2) Uani 1 2 d S TU P . .
N4 N 0.2864(8) 0.5311(5) 0.5000 0.026(2) Uani 1 2 d S TU P . .
N5 N 0.5091(7) 0.2649(4) 0.5000 0.017(2) Uani 1 2 d S TU P . .
N6 N 0.4193(8) 0.2569(4) 0.5000 0.019(2) Uani 1 2 d S TU P . .
N7 N 0.4005(8) 0.2071(4) 0.5000 0.023(2) Uani 1 2 d S TU P . .
N8 N 0.4724(8) 0.1796(4) 0.5000 0.025(2) Uani 1 2 d S TU P . .
H8 H 0.4757 0.1445 0.5000 0.030 Uiso 1 2 calc RS T P . .
N9 N 0.071(2) 0.4906(10) 0.5000 0.037(4) Uani 0.5 2 d DS TU P A 1
H9 H 0.1172 0.4701 0.5000 0.044 Uiso 0.5 2 d RS T P A 1
N10 N 0.075(2) 0.5447(10) 0.5000 0.039(4) Uani 0.5 2 d DS TU P A 1
N11 N -0.007(2) 0.5611(10) 0.5000 0.037(4) Uani 0.5 2 d DS TU P A 1
N12 N -0.062(2) 0.5171(10) 0.5000 0.031(4) Uani 0.5 2 d DS TU P A 1
H12 H -0.1195 0.5170 0.5000 0.038 Uiso 0.5 2 d RS T P A 1
O1 O 0.4329(6) 0.5634(4) 0.5000 0.025(2) Uani 1 2 d S TU P . .
O2 O 0.6255(6) 0.2033(4) 0.5000 0.027(2) Uani 1 2 d S TU P . .
O3 O -0.0433(17) 0.4229(10) 0.5000 0.041(4) Uani 0.5 2 d S TU P A 1
O4 O 0.2500 0.2500 0.7312(14) 0.023(2) Uani 1 2 d S TU P . .
H4 H 0.213(7) 0.257(5) 0.794(17) 0.027 Uiso 1 1 d . . . . .
O5 O 0.3954(5) 0.3509(3) 0.7499(11) 0.0363(19) Uani 1 1 d . U . . .
H5A H 0.4039 0.3797 0.8176 0.044 Uiso 1 1 d R . . . .
H5B H 0.4200 0.3244 0.8099 0.044 Uiso 1 1 d R . . . .
O6 O 0.1928(4) 0.3794(3) 0.2626(11) 0.0293(17) Uani 1 1 d . U . . .
H6A H 0.1736 0.3569 0.1767 0.035 Uiso 1 1 d R . . . .
H6B H 0.2232 0.4038 0.2039 0.035 Uiso 1 1 d R . . . .
O7 O 0.0759(17) 0.4372(10) 0.5000 0.043(4) Uani 0.5 2 d S TU P B 2
H7A H 0.1293 0.4475 0.5000 0.052 Uiso 0.5 2 d RS T P B 2
H7B H 0.0403 0.4629 0.4756 0.052 Uiso 0.25 1 d R . . B 2
C1 C 0.3766(9) 0.5244(5) 0.5000 0.021(2) Uani 1 2 d S TU P . .
C2 C 0.5439(9) 0.2145(5) 0.5000 0.021(2) Uani 1 2 d S TU P . .
C3 C -0.013(2) 0.4722(11) 0.5000 0.036(4) Uani 0.5 2 d DS TU P A 1

loop_
_atom_site_aniso_label
_atom_site_aniso_U_11
_atom_site_aniso_U_22
_atom_site_aniso_U_33
_atom_site_aniso_U_23
_atom_site_aniso_U_13
_atom_site_aniso_U_12
Ca1 0.0156(13) 0.0151(12) 0.0151(12) 0.000 0.000 -0.0017(10)
N1 0.010(4) 0.013(4) 0.023(4) 0.000 0.000 -0.004(4)
N2 0.010(4) 0.022(4) 0.024(4) 0.000 0.000 -0.008(4)
N3 0.022(4) 0.023(4) 0.031(5) 0.000 0.000 0.003(4)
N4 0.027(5) 0.019(4) 0.031(5) 0.000 0.000 -0.001(4)
N5 0.022(4) 0.007(3) 0.022(4) 0.000 0.000 0.005(4)
N6 0.024(4) 0.013(4) 0.019(4) 0.000 0.000 0.005(4)
N7 0.029(5) 0.020(4) 0.019(4) 0.000 0.000 -0.002(4)
N8 0.032(5) 0.019(4) 0.024(5) 0.000 0.000 -0.003(4)
N9 0.032(6) 0.034(6) 0.045(6) 0.000 0.000 0.002(5)
N10 0.035(7) 0.037(7) 0.045(7) 0.000 0.000 -0.004(6)
N11 0.033(7) 0.034(7) 0.044(7) 0.000 0.000 -0.003(6)
N12 0.026(6) 0.027(7) 0.041(7) 0.000 0.000 0.002(6)
O1 0.015(4) 0.024(4) 0.035(5) 0.000 0.000 0.002(3)
O2 0.022(4) 0.028(4) 0.030(4) 0.000 0.000 0.001(4)
O3 0.035(6) 0.037(6) 0.049(7) 0.000 0.000 0.000(6)
O4 0.027(5) 0.026(4) 0.016(4) 0.000 0.000 0.011(4)
O5 0.045(4) 0.030(3) 0.034(4) -0.015(3) -0.019(3) 0.010(3)
O6 0.024(3) 0.032(3) 0.033(4) 0.004(3) -0.013(3) -0.008(3)
O7 0.038(6) 0.041(6) 0.050(6) 0.000 0.000 -0.002(5)
C1 0.020(4) 0.019(4) 0.024(5) 0.000 0.000 -0.002(4)
C2 0.023(4) 0.022(4) 0.019(4) 0.000 0.000 0.004(4)
C3 0.031(6) 0.034(6) 0.044(6) 0.000 0.000 0.003(5)

loop_
_atom_type_symbol
_atom_type_description
_atom_type_scat_dispersion_real
_atom_type_scat_dispersion_imag
_atom_type_scat_source
C C 0.0033 0.0016 'International Tables Vol C Tables 4.2.6.8 and 6.1.1.4'
H H 0.0000 0.0000 'International Tables Vol C Tables 4.2.6.8 and 6.1.1.4'
N N 0.0061 0.0033 'International Tables Vol C Tables 4.2.6.8 and 6.1.1.4'
O O 0.0106 0.0060 'International Tables Vol C Tables 4.2.6.8 and 6.1.1.4'
Ca Ca 0.2262 0.3064 'International Tables Vol C Tables 4.2.6.8 and 6.1.1.4'

loop_
_geom_angle_atom_site_label_1
_geom_angle_atom_site_label_2
_geom_angle_atom_site_label_3
_geom_angle
_geom_angle_site_symmetry_1
_geom_angle_site_symmetry_3
N2 Ca1 Ca1 173.9(3) . 13_556
N2 Ca1 N7 118.0(3) . 13_556
N6 Ca1 Ca1 62.6(2) . 13_556
N6 Ca1 N2 123.5(3) . .
N6 Ca1 N7 118.5(3) . 13_556
N7 Ca1 Ca1 55.9(2) 13_556 13_556
O4 Ca1 Ca1 36.99(17) . 13_556
O4 Ca1 Ca1 36.99(17) 13_556 13_556
O4 Ca1 N2 142.58(17) 13_556 .
O4 Ca1 N2 142.58(17) . .
O4 Ca1 N6 68.41(19) 13_556 .
O4 Ca1 N6 68.41(19) . .
O4 Ca1 N7 63.41(18) . 13_556
O4 Ca1 N7 63.41(18) 13_556 13_556
O4 Ca1 O4 74.0(3) . 13_556
O5 Ca1 Ca1 111.45(19) . 13_556
O5 Ca1 Ca1 111.45(19) 10_556 13_556
O5 Ca1 N2 72.6(2) . .
O5 Ca1 N2 72.6(2) 10_556 .
O5 Ca1 N6 68.3(2) 10_556 .
O5 Ca1 N6 68.3(2) . .
O5 Ca1 N7 135.0(2) . 13_556
O5 Ca1 N7 135.0(2) 10_556 13_556
O5 Ca1 O4 135.8(2) 10_556 .
O5 Ca1 O4 135.8(2) . 13_556
O5 Ca1 O4 82.4(2) 10_556 13_556
O5 Ca1 O4 82.4(2) . .
O5 Ca1 O5 89.8(4) 10_556 .
O5 Ca1 O6 80.5(2) 10_556 .
O5 Ca1 O6 80.5(2) . 10_556
O5 Ca1 O6 140.3(3) . .
O5 Ca1 O6 140.3(3) 10_556 10_556
O6 Ca1 Ca1 107.94(17) 10_556 13_556
O6 Ca1 Ca1 107.94(17) . 13_556
O6 Ca1 N2 67.8(2) 10_556 .
O6 Ca1 N2 67.8(2) . .
O6 Ca1 N6 138.46(18) 10_556 .
O6 Ca1 N6 138.45(18) . .
O6 Ca1 N7 66.8(2) . 13_556
O6 Ca1 N7 66.8(2) 10_556 13_556
O6 Ca1 O4 130.1(2) 10_556 13_556
O6 Ca1 O4 81.2(2) . 13_556
O6 Ca1 O4 130.1(2) . .
O6 Ca1 O4 81.2(2) 10_556 .
O6 Ca1 O6 82.9(4) . 10_556
N2 N1 H1 124.1 . .
C1 N1 H1 124.1 . .
C1 N1 N2 111.9(11) . .
N1 N2 Ca1 130.7(8) . .
N3 N2 Ca1 124.1(8) . .
N3 N2 N1 105.2(10) . .
N2 N3 N4 111.3(11) . .
C1 N4 N3 105.0(11) . .
C2 N5 N6 104.8(10) . .
N5 N6 Ca1 129.1(7) . .
N7 N6 Ca1 119.7(9) . .
N7 N6 N5 111.2(11) . .
N6 N7 Ca1 121.9(9) . 13_556
N6 N7 N8 108.8(12) . .
N8 N7 Ca1 129.3(8) . 13_556
N7 N8 H8 125.2 . .
N7 N8 C2 109.6(11) . .
C2 N8 H8 125.2 . .
N10 N9 H9 122.9 . .
N10 N9 N11 146(3) . 9_566
N10 N9 C3 112(3) . .
N11 N9 H9 91.3 9_566 .
N12 N9 H9 88.6 9_566 .
N12 N9 N10 148(10) 9_566 .
N12 N9 N11 3(10) 9_566 9_566
N12 N9 C3 102(10) 9_566 9_566
N12 N9 C3 36(10) 9_566 .
C3 N9 H9 124.6 . .
C3 N9 H9 169.1 9_566 .
C3 N9 N10 46.2(18) 9_566 .
C3 N9 N11 100(3) 9_566 9_566
C3 N9 N11 33.3(15) . 9_566
C3 N9 C3 66(3) 9_566 .
N9 N10 N12 4(3) . 9_566
N11 N10 N9 105(3) . .
N11 N10 N12 100.9(19) . 9_566
O3 N10 N9 146(4) 9_566 .
O3 N10 N11 41(2) 9_566 .
O3 N10 N12 142(3) 9_566 9_566
O3 N10 C3 83(3) 9_566 9_566
C3 N10 N9 63(3) 9_566 .
C3 N10 N11 42(2) 9_566 .
C3 N10 N12 58.8(18) 9_566 9_566
N10 N11 N9 109(2) . 9_566
N10 N11 N12 109(3) . .
N12 N11 N9 0(2) . 9_566
O3 N11 N9 154(4) 9_566 9_566
O3 N11 N10 46(2) 9_566 .
O3 N11 N12 155(4) 9_566 .
O3 N11 C3 97(4) 9_566 9_566
C3 N11 N9 57(2) 9_566 9_566
C3 N11 N10 51(3) 9_566 .
C3 N11 N12 58(3) 9_566 .
N9 N12 N10 27(10) 9_566 9_566
N9 N12 N11 177(10) 9_566 .
N9 N12 H12 55.5 9_566 .
N9 N12 C3 68(10) 9_566 .
N9 N12 C3 137(10) 9_566 9_566
N10 N12 H12 82.6 9_566 .
N11 N12 N10 150(3) . 9_566
N11 N12 H12 127.6 . .
C3 N12 N10 41.0(16) . 9_566
C3 N12 N10 110(4) 9_566 9_566
C3 N12 N11 109(3) . .
C3 N12 N11 39.5(17) 9_566 .
C3 N12 H12 123.6 . .
C3 N12 H12 167.1 9_566 .
C3 N12 C3 69(3) 9_566 .
N10 O3 C3 51(2) 9_566 .
N11 O3 N10 93(4) 9_566 9_566
N11 O3 C3 42(2) 9_566 .
Ca1 O4 Ca1 106.0(3) . 13_556
Ca1 O4 H4 112(9) 13_556 .
Ca1 O4 H4 110(9) . .
Ca1 O5 H5A 130.0 . .
Ca1 O5 H5B 119.0 . .
H5A O5 H5B 108.2 . .
Ca1 O6 H6A 109.9 . .
Ca1 O6 H6B 109.5 . .
H6A O6 H6B 108.3 . .
H7A O7 H7B 112.5 . .
N1 C1 N4 106.6(12) . .
O1 C1 N1 128.9(13) . .
O1 C1 N4 124.5(12) . .
N5 C2 N8 105.6(12) . .
O2 C2 N5 125.5(13) . .
O2 C2 N8 128.9(12) . .
N9 C3 N9 114(3) 9_566 .
N9 C3 N12 10(2) 9_566 .
N9 C3 O3 116(3) 9_566 .
N9 C3 C3 54(3) . 9_566
N9 C3 C3 60(2) 9_566 9_566
N10 C3 N9 71(3) 9_566 9_566
N10 C3 N9 176(3) 9_566 .
N10 C3 N12 80(2) 9_566 .
N10 C3 N12 169(5) 9_566 9_566
N10 C3 O3 45(2) 9_566 .
N10 C3 C3 130(4) 9_566 9_566
N11 C3 N9 89(3) 9_566 .
N11 C3 N9 157(5) 9_566 9_566
N11 C3 N10 86(4) 9_566 9_566
N11 C3 N12 167(3) 9_566 .
N11 C3 N12 83(4) 9_566 9_566
N11 C3 O3 41(2) 9_566 .
N11 C3 C3 144(5) 9_566 9_566
N12 C3 N9 7(2) 9_566 .
N12 C3 N9 120(3) 9_566 9_566
N12 C3 N9 104(2) . .
N12 C3 N12 111(3) 9_566 .
N12 C3 O3 124(4) 9_566 .
N12 C3 C3 61(2) 9_566 9_566
N12 C3 C3 50(3) . 9_566
O3 C3 N9 130(2) . .
O3 C3 N12 126(2) . .
O3 C3 C3 175(4) . 9_566

loop_
_geom_bond_atom_site_label_1
_geom_bond_atom_site_label_2
_geom_bond_distance
_geom_bond_site_symmetry_2
Ca1 Ca1 4.157(5) 13_556
Ca1 N2 2.741(10) .
Ca1 N6 2.707(11) .
Ca1 N7 2.960(12) 13_556
Ca1 O4 2.602(6) .
Ca1 O4 2.602(6) 13_556
Ca1 O5 2.397(7) 10_556
Ca1 O5 2.397(7) .
Ca1 O6 2.428(7) .
Ca1 O6 2.428(7) 10_556
N1 H1 0.8600 .
N1 N2 1.330(14) .
N1 C1 1.321(16) .
N2 N3 1.306(15) .
N3 N4 1.367(16) .
N4 C1 1.363(18) .
N5 N6 1.359(15) .
N5 C2 1.337(16) .
N6 N7 1.252(15) .
N7 Ca1 2.960(12) 13_556
N7 N8 1.270(16) .
N8 H8 0.8600 .
N8 C2 1.368(18) .
N9 H9 0.8598 .
N9 N10 1.324(19) .
N9 N11 1.58(4) 9_566
N9 N12 0.23(4) 9_566
N9 C3 1.33(2) .
N9 C3 1.25(6) 9_566
N10 N11 1.29(4) .
N10 N12 1.52(4) 9_566
N10 O3 0.92(3) 9_566
N10 C3 1.01(3) 9_566
N11 N9 1.58(4) 9_566
N11 N12 1.355(19) .
N11 O3 0.85(3) 9_566
N11 C3 0.87(3) 9_566
N12 N9 0.23(4) 9_566
N12 N10 1.52(4) 9_566
N12 H12 0.8600 .
N12 C3 1.16(5) 9_566
N12 C3 1.32(2) .
O1 C1 1.273(16) .
O2 C2 1.253(17) .
O3 N10 0.92(3) 9_566
O3 N11 0.85(3) 9_566
O3 C3 1.29(4) .
O4 Ca1 2.602(6) 13_556
O4 H4 0.72(11) .
O5 H5A 0.8499 .
O5 H5B 0.8500 .
O6 H6A 0.8499 .
O6 H6B 0.8504 .
O7 H7A 0.8378 .
O7 H7B 0.8402 .
C3 N9 1.25(6) 9_566
C3 N10 1.01(3) 9_566
C3 N11 0.87(3) 9_566
C3 N12 1.16(5) 9_566
C3 C3 1.41(5) 9_566

loop_
_geom_torsion_atom_site_label_1
_geom_torsion_atom_site_label_2
_geom_torsion_atom_site_label_3
_geom_torsion_atom_site_label_4
_geom_torsion
_geom_torsion_site_symmetry_1
_geom_torsion_site_symmetry_4
Ca1 N2 N3 N4 180.0 . .
Ca1 N6 N7 Ca1 0.0 . 13_556
Ca1 N6 N7 N8 180.0 . .
Ca1 N7 N8 C2 180.0 13_556 .
N1 N2 N3 N4 0.0 . .
N2 N1 C1 N4 0.0 . .
N2 N1 C1 O1 180.0 . .
N2 N3 N4 C1 0.0 . .
N3 N4 C1 N1 0.0 . .
N3 N4 C1 O1 180.0 . .
N5 N6 N7 Ca1 180.0 . 13_556
N5 N6 N7 N8 0.0 . .
N6 N5 C2 N8 0.0 . .
N6 N5 C2 O2 180.0 . .
N6 N7 N8 C2 0.0 . .
N7 N8 C2 N5 0.0 . .
N7 N8 C2 O2 180.0 . .
N9 N10 N11 N9 0.0 . 9_566
N9 N10 N11 N12 0.0 . .
N9 N10 N11 O3 180.0 . 9_566
N9 N10 N11 C3 0.0 . 9_566
N9 N11 N12 N10 0.0 9_566 9_566
N9 N11 N12 C3 0.0 9_566 .
N9 N11 N12 C3 0.0 9_566 9_566
N9 N12 C3 N9 180.0 9_566 .
N9 N12 C3 N10 0.0 9_566 9_566
N9 N12 C3 N11 0.0 9_566 9_566
N9 N12 C3 N12 180.0 9_566 9_566
N9 N12 C3 O3 0.0 9_566 .
N9 N12 C3 C3 180.0 9_566 9_566
N10 N9 C3 N9 0.0 . 9_566
N10 N9 C3 N11 180.0 . 9_566
N10 N9 C3 N12 180.0 . 9_566
N10 N9 C3 N12 0.0 . .
N10 N9 C3 O3 180.0 . .
N10 N9 C3 C3 0.0 . 9_566
N10 N11 N12 N10 0.0 . 9_566
N10 N11 N12 C3 0.0 . .
N10 N11 N12 C3 0.0 . 9_566
N10 N12 C3 N9 180.0 9_566 .
N10 N12 C3 N9 0.0 9_566 9_566
N10 N12 C3 N11 0.0 9_566 9_566
N10 N12 C3 N12 180.0 9_566 9_566
N10 N12 C3 O3 0.0 9_566 .
N10 N12 C3 C3 180.0 9_566 9_566
N10 O3 C3 N9 180.0 9_566 .
N10 O3 C3 N9 0.0 9_566 9_566
N10 O3 C3 N11 180.0 9_566 9_566
N10 O3 C3 N12 0.0 9_566 .
N10 O3 C3 N12 180.0 9_566 9_566
N11 N9 N10 N11 0.0 9_566 .
N11 N9 N10 N12 0.0 9_566 9_566
N11 N9 N10 O3 0.0 9_566 9_566
N11 N9 N10 C3 0.0 9_566 9_566
N11 N9 C3 N9 180.0 9_566 9_566
N11 N9 C3 N12 180.0 9_566 .
N11 N9 C3 N12 0.0 9_566 9_566
N11 N9 C3 O3 0.0 9_566 .
N11 N9 C3 C3 180.0 9_566 9_566
N11 N12 C3 N9 180.0 . 9_566
N11 N12 C3 N9 0.0 . .
N11 N12 C3 N10 180.0 . 9_566
N11 N12 C3 N11 180.0 . 9_566
N11 N12 C3 N12 0.0 . 9_566
N11 N12 C3 O3 180.0 . .
N11 N12 C3 C3 0.0 . 9_566
N11 O3 C3 N9 180.0 9_566 9_566
N11 O3 C3 N9 0.0 9_566 .
N11 O3 C3 N10 180.0 9_566 9_566
N11 O3 C3 N12 0.0 9_566 9_566
N11 O3 C3 N12 180.0 9_566 .
N12 N9 N10 N11 0.0 9_566 .
N12 N9 N10 O3 0.0 9_566 9_566
N12 N9 N10 C3 0.0 9_566 9_566
N12 N9 C3 N9 180.0 9_566 9_566
N12 N9 C3 N11 0.0 9_566 9_566
N12 N9 C3 N12 180.0 9_566 .
N12 N9 C3 O3 0.0 9_566 .
N12 N9 C3 C3 180.0 9_566 9_566
N12 N10 N11 N9 0.0 9_566 9_566
N12 N10 N11 N12 0.0 9_566 .
N12 N10 N11 O3 180.0 9_566 9_566
N12 N10 N11 C3 0.0 9_566 9_566
O3 N10 N11 N9 180.0 9_566 9_566
O3 N10 N11 N12 180.0 9_566 .
O3 N10 N11 C3 180.0 9_566 9_566
O3 N11 N12 N10 0.0 9_566 9_566
O3 N11 N12 C3 0.0 9_566 9_566
O3 N11 N12 C3 0.0 9_566 .
C1 N1 N2 Ca1 180.0 . .
C1 N1 N2 N3 0.0 . .
C2 N5 N6 Ca1 180.0 . .
C2 N5 N6 N7 0.0 . .
C3 N9 N10 N11 0.0 . .
C3 N9 N10 N11 0.0 9_566 .
C3 N9 N10 N12 0.0 . 9_566
C3 N9 N10 N12 0.0 9_566 9_566
C3 N9 N10 O3 0.0 . 9_566
C3 N9 N10 O3 0.0 9_566 9_566
C3 N9 N10 C3 0.0 . 9_566
C3 N9 C3 N9 0.0 9_566 9_566
C3 N9 C3 N11 180.0 9_566 9_566
C3 N9 C3 N12 0.0 9_566 .
C3 N9 C3 N12 180.0 9_566 9_566
C3 N9 C3 O3 180.0 9_566 .
C3 N10 N11 N9 0.0 9_566 9_566
C3 N10 N11 N12 0.0 9_566 .
C3 N10 N11 O3 180.0 9_566 9_566
C3 N11 N12 N10 0.0 9_566 9_566
C3 N11 N12 C3 0.0 9_566 .
C3 N12 C3 N9 0.0 9_566 .
C3 N12 C3 N9 180.0 9_566 9_566
C3 N12 C3 N10 180.0 9_566 9_566
C3 N12 C3 N11 180.0 9_566 9_566
C3 N12 C3 N12 0.0 9_566 9_566
C3 N12 C3 O3 180.0 9_566 .

loop_
_twin_individual_id
_twin_individual_mass_fraction_refined
1 0.889(9)
2 0.111(9)
